data_2208066
loop_
_publ_author_name
'Xiu-Li You'
'Yan Zhang'
'De-Chun Zhang'

_publ_section_title
;
 4-(2-Methoxy-4-nitrophenyldiazenyl)phenol monohydrate
;
_journal_coeditor_code GH6026
_journal_issue 2
_journal_name_full 'Acta Crystallographica Section E'
_journal_page_first o668
_journal_page_last o670
_journal_paper_doi 10.1107/S1600536806001553
_journal_volume 62
_journal_year 2006
_chemical_formula_iupac 'C13 H11 N3 O4, H2 O'
_chemical_formula_moiety 'C13 H11 N3 O4, H2 O'
_chemical_formula_sum 'C13 H13 N3 O5'
_chemical_formula_weight 291.26
_chemical_melting_point 499
_chemical_name_systematic
;
4-(2-Methoxy-4-nitrophenyldiazenyl)phenol monohydrate
;
_space_group_IT_number 2
_symmetry_cell_setting triclinic
_symmetry_space_group_name_Hall '-P 1'
_symmetry_space_group_name_H-M 'P -1'
_atom_sites_solution_hydrogens geom
_atom_sites_solution_primary direct
_atom_sites_solution_secondary difmap
_audit_creation_method SHELXL-97
_cell_angle_alpha 75.286(11)
_cell_angle_beta 88.505(15)
_cell_angle_gamma 84.737(15)
_cell_formula_units_Z 2
_cell_length_a 7.2392(18)
_cell_length_b 8.6741(15)
_cell_length_c 11.066(3)
_cell_measurement_reflns_used 2640
_cell_measurement_temperature 193(2)
_cell_measurement_theta_max 27.5
_cell_measurement_theta_min 3.4
_cell_volume 669.2(3)
_computing_cell_refinement CrystalClear
_computing_data_collection 'CrystalClear (Rigaku, 1999)'
_computing_data_reduction 'CrystalStructure (Rigaku/MSC, 2003)'
_computing_molecular_graphics 'ORTEP-3 for Windows (Farrugia, 1997)'
_computing_publication_material 'SHELXTL (Sheldrick, 1997)'
_computing_structure_refinement 'SHELXL97 (Sheldrick, 1997)'
_computing_structure_solution 'SHELXS97 (Sheldrick, 1997)'
_diffrn_ambient_temperature 193(2)
_diffrn_detector_area_resol_mean 7.31
_diffrn_measured_fraction_theta_full 0.977
_diffrn_measured_fraction_theta_max 0.977
_diffrn_measurement_device_type 'Rigaku Mercury'
_diffrn_measurement_method \w
_diffrn_radiation_monochromator graphite
_diffrn_radiation_source 'fine-focus sealed tube'
_diffrn_radiation_type MoK\a
_diffrn_radiation_wavelength 0.71070
_diffrn_reflns_av_R_equivalents 0.0247
_diffrn_reflns_av_sigmaI/netI 0.0277
_diffrn_reflns_limit_h_max 9
_diffrn_reflns_limit_h_min -9
_diffrn_reflns_limit_k_max 11
_diffrn_reflns_limit_k_min -11
_diffrn_reflns_limit_l_max 11
_diffrn_reflns_limit_l_min -14
_diffrn_reflns_number 7473
_diffrn_reflns_theta_full 27.48
_diffrn_reflns_theta_max 27.48
_diffrn_reflns_theta_min 3.41
_diffrn_standards_number 0
_exptl_absorpt_coefficient_mu 0.113
_exptl_absorpt_correction_T_max 0.9810
_exptl_absorpt_correction_T_min 0.9561
_exptl_absorpt_correction_type multi-scan
_exptl_absorpt_process_details '(Jacobson, 1998)'
_exptl_crystal_colour orange
_exptl_crystal_density_diffrn 1.445
_exptl_crystal_density_method 'not measured'
_exptl_crystal_description chip
_exptl_crystal_F_000 304
_exptl_crystal_size_max 0.40
_exptl_crystal_size_mid 0.35
_exptl_crystal_size_min 0.17
_refine_diff_density_max 0.262
_refine_diff_density_min -0.221
_refine_ls_extinction_method none
_refine_ls_goodness_of_fit_ref 1.136
_refine_ls_hydrogen_treatment mixed
_refine_ls_matrix_type full
_refine_ls_number_parameters 200
_refine_ls_number_reflns 2996
_refine_ls_number_restraints 0
_refine_ls_restrained_S_all 1.136
_refine_ls_R_factor_all 0.0685
_refine_ls_R_factor_gt 0.0552
_refine_ls_shift/su_max 0.000
_refine_ls_shift/su_mean 0.000
_refine_ls_structure_factor_coef Fsqd
_refine_ls_weighting_details 'calc w=1/[\s^2^(Fo^2^)+(0.0575P)^2^+0.1914P] where P=(Fo^2^+2Fc^2^)/3'
_refine_ls_weighting_scheme calc
_refine_ls_wR_factor_gt 0.1236
_refine_ls_wR_factor_ref 0.1307
_reflns_number_gt 2568
_reflns_number_total 2996
_reflns_threshold_expression I>2\s(I)
_cod_data_source_file gh6026.cif
_cod_data_source_block I
_cod_original_cell_volume 669.3(3)
_cod_database_code 2208066
_cod_database_fobs_code 2208066

loop_
_symmetry_equiv_pos_as_xyz
'x, y, z'
'-x, -y, -z'

loop_
_atom_site_label
_atom_site_fract_x
_atom_site_fract_y
_atom_site_fract_z
_atom_site_U_iso_or_equiv
_atom_site_adp_type
_atom_site_calc_flag
_atom_site_refinement_flags
_atom_site_occupancy
_atom_site_type_symbol
O1 0.05712(18) -0.62942(13) 0.85645(10) 0.0346(3) Uani d . 1 O
H1 0.0433 -0.6909 0.8103 0.052 Uiso calc R 1 H
O2 0.27545(16) 0.06065(12) 0.22128(10) 0.0299(3) Uani d . 1 O
O3 0.4557(2) 0.70362(14) 0.24945(13) 0.0500(4) Uani d . 1 O
O4 0.4171(2) 0.63411(15) 0.07898(11) 0.0444(3) Uani d . 1 O
O5 0.9941(2) 0.17111(15) 0.71625(12) 0.0381(3) Uani d . 1 O
H5A 1.078(4) 0.122(4) 0.678(3) 0.086(9) Uiso d . 1 H
H5B 0.902(4) 0.121(3) 0.720(2) 0.072(8) Uiso d . 1 H
N1 0.25982(16) -0.00952(14) 0.46748(11) 0.0240(3) Uani d . 1 N
N2 0.23014(17) -0.02976(15) 0.58330(11) 0.0242(3) Uani d . 1 N
N3 0.41916(19) 0.60607(15) 0.19300(13) 0.0299(3) Uani d . 1 N
C1 0.3328(2) 0.26703(18) 0.46383(14) 0.0255(3) Uani d . 1 C
H1A 0.3310 0.2437 0.5525 0.031 Uiso calc R 1 H
C2 0.3694(2) 0.41758(18) 0.39486(14) 0.0259(3) Uani d . 1 C
H2 0.3895 0.4994 0.4349 0.031 Uiso calc R 1 H
C3 0.3761(2) 0.44652(17) 0.26627(14) 0.0235(3) Uani d . 1 C
C4 0.3471(2) 0.33273(17) 0.20297(14) 0.0239(3) Uani d . 1 C
H4A 0.3542 0.3567 0.1144 0.029 Uiso calc R 1 H
C5 0.30725(19) 0.18181(17) 0.27285(14) 0.0225(3) Uani d . 1 C
C6 0.29842(19) 0.14870(17) 0.40423(13) 0.0218(3) Uani d . 1 C
C7 0.1615(2) -0.30650(17) 0.58683(13) 0.0248(3) Uani d . 1 C
H7 0.1713 -0.2853 0.4985 0.030 Uiso calc R 1 H
C8 0.1175(2) -0.45451(17) 0.65558(14) 0.0250(3) Uani d . 1 C
H8 0.0960 -0.5349 0.6145 0.030 Uiso calc R 1 H
C9 0.1046(2) -0.48669(17) 0.78558(13) 0.0235(3) Uani d . 1 C
C10 0.1378(2) -0.36974(19) 0.84615(14) 0.0276(3) Uani d . 1 C
H10 0.1315 -0.3921 0.9347 0.033 Uiso calc R 1 H
C11 0.1801(2) -0.22087(18) 0.77670(14) 0.0264(3) Uani d . 1 C
H11 0.2015 -0.1405 0.8178 0.032 Uiso calc R 1 H
C12 0.19181(19) -0.18742(17) 0.64657(13) 0.0224(3) Uani d . 1 C
C13 0.2944(3) 0.0876(2) 0.08859(15) 0.0427(5) Uani d . 1 C
H13A 0.2027 0.1739 0.0473 0.064 Uiso calc R 1 H
H13B 0.2740 -0.0106 0.0643 0.064 Uiso calc R 1 H
H13C 0.4195 0.1179 0.0634 0.064 Uiso calc R 1 H

loop_
_atom_site_aniso_label
_atom_site_aniso_U_11
_atom_site_aniso_U_22
_atom_site_aniso_U_33
_atom_site_aniso_U_12
_atom_site_aniso_U_13
_atom_site_aniso_U_23
O1 0.0537(7) 0.0247(6) 0.0234(6) -0.0112(5) 0.0057(5) 0.0000(4)
O2 0.0487(7) 0.0210(5) 0.0213(5) -0.0100(5) 0.0067(5) -0.0059(4)
O3 0.0811(10) 0.0240(6) 0.0478(8) -0.0180(6) 0.0006(7) -0.0100(5)
O4 0.0679(9) 0.0331(7) 0.0295(7) -0.0197(6) 0.0039(6) 0.0019(5)
O5 0.0478(8) 0.0306(6) 0.0396(7) -0.0145(6) 0.0096(6) -0.0128(5)
N1 0.0252(6) 0.0219(6) 0.0224(6) -0.0037(5) 0.0023(5) -0.0010(5)
N2 0.0250(6) 0.0249(6) 0.0215(6) -0.0048(5) 0.0013(5) -0.0025(5)
N3 0.0321(7) 0.0211(6) 0.0350(8) -0.0058(5) 0.0012(6) -0.0034(5)
C1 0.0275(7) 0.0295(8) 0.0195(7) -0.0073(6) 0.0002(6) -0.0046(6)
C2 0.0260(7) 0.0248(7) 0.0286(8) -0.0068(6) -0.0002(6) -0.0083(6)
C3 0.0209(7) 0.0188(7) 0.0291(8) -0.0032(5) 0.0019(6) -0.0026(6)
C4 0.0268(7) 0.0220(7) 0.0216(7) -0.0038(6) 0.0028(6) -0.0025(6)
C5 0.0223(7) 0.0205(7) 0.0248(7) -0.0027(5) 0.0026(6) -0.0059(6)
C6 0.0193(7) 0.0203(7) 0.0238(7) -0.0020(5) 0.0017(5) -0.0017(5)
C7 0.0306(8) 0.0249(7) 0.0171(7) -0.0019(6) 0.0018(6) -0.0027(5)
C8 0.0296(8) 0.0223(7) 0.0227(7) -0.0031(6) 0.0019(6) -0.0047(6)
C9 0.0249(7) 0.0205(7) 0.0217(7) -0.0024(5) 0.0023(6) 0.0008(5)
C10 0.0337(8) 0.0308(8) 0.0169(7) -0.0054(6) 0.0012(6) -0.0028(6)
C11 0.0324(8) 0.0259(7) 0.0212(7) -0.0053(6) -0.0008(6) -0.0058(6)
C12 0.0206(7) 0.0227(7) 0.0219(7) -0.0026(5) 0.0014(5) -0.0019(5)
C13 0.0775(14) 0.0306(9) 0.0231(8) -0.0163(9) 0.0118(8) -0.0095(7)

loop_
_atom_type_symbol
_atom_type_description
_atom_type_scat_dispersion_real
_atom_type_scat_dispersion_imag
_atom_type_scat_source
C C 0.0033 0.0016 'International Tables Vol C Tables 4.2.6.8 and 6.1.1.4'
H H 0.0000 0.0000 'International Tables Vol C Tables 4.2.6.8 and 6.1.1.4'
N N 0.0061 0.0033 'International Tables Vol C Tables 4.2.6.8 and 6.1.1.4'
O O 0.0106 0.0060 'International Tables Vol C Tables 4.2.6.8 and 6.1.1.4'

loop_
_geom_angle_atom_site_label_1
_geom_angle_atom_site_label_2
_geom_angle_atom_site_label_3
_geom_angle
_geom_angle_publ_flag
C9 O1 H1 109.5 ?
C5 O2 C13 117.86(12) y
H5A O5 H5B 105(3) ?
N2 N1 C6 114.24(12) y
N1 N2 C12 114.35(12) y
O3 N3 O4 123.41(14) y
O3 N3 C3 118.18(14) y
O4 N3 C3 118.42(13) y
C2 C1 C6 120.47(14) ?
C2 C1 H1A 119.8 ?
C6 C1 H1A 119.8 ?
C1 C2 C3 118.42(14) ?
C1 C2 H2 120.8 ?
C3 C2 H2 120.8 ?
C4 C3 C2 123.36(13) ?
C4 C3 N3 118.28(13) ?
C2 C3 N3 118.35(13) ?
C3 C4 C5 118.00(14) ?
C3 C4 H4A 121.0 ?
C5 C4 H4A 121.0 ?
O2 C5 C4 123.40(13) ?
O2 C5 C6 116.57(12) ?
C4 C5 C6 120.02(13) ?
C1 C6 C5 119.69(13) ?
C1 C6 N1 124.39(13) ?
C5 C6 N1 115.89(13) ?
C8 C7 C12 120.20(13) ?
C8 C7 H7 119.9 ?
C12 C7 H7 119.9 ?
C7 C8 C9 120.13(14) ?
C7 C8 H8 119.9 ?
C9 C8 H8 119.9 ?
O1 C9 C10 117.90(13) y
O1 C9 C8 122.00(14) y
C10 C9 C8 120.09(13) y
C11 C10 C9 119.56(14) ?
C11 C10 H10 120.2 ?
C9 C10 H10 120.2 ?
C10 C11 C12 120.64(14) ?
C10 C11 H11 119.7 ?
C12 C11 H11 119.7 ?
C7 C12 C11 119.36(13) ?
C7 C12 N2 124.16(13) ?
C11 C12 N2 116.47(13) ?
O2 C13 H13A 109.5 ?
O2 C13 H13B 109.5 ?
H13A C13 H13B 109.5 ?
O2 C13 H13C 109.5 ?
H13A C13 H13C 109.5 ?
H13B C13 H13C 109.5 ?

loop_
_geom_bond_atom_site_label_1
_geom_bond_atom_site_label_2
_geom_bond_distance
_geom_bond_publ_flag
O1 C9 1.3551(17) y
O1 H1 0.8400 ?
O2 C5 1.3561(17) y
O2 C13 1.4320(19) y
O3 N3 1.2224(18) y
O4 N3 1.2230(18) y
O5 H5A 0.87(3) ?
O5 H5B 0.83(3) ?
N1 N2 1.2641(17) y
N1 C6 1.4226(18) y
N2 C12 1.4179(18) y
N3 C3 1.4716(19) y
C1 C2 1.380(2) ?
C1 C6 1.396(2) ?
C1 H1A 0.9500 ?
C2 C3 1.381(2) ?
C2 H2 0.9500 ?
C3 C4 1.381(2) ?
C4 C5 1.392(2) ?
C4 H4A 0.9500 ?
C5 C6 1.409(2) ?
C7 C8 1.376(2) ?
C7 C12 1.396(2) ?
C7 H7 0.9500 ?
C8 C9 1.396(2) ?
C8 H8 0.9500 ?
C9 C10 1.391(2) ?
C10 C11 1.381(2) ?
C10 H10 0.9500 ?
C11 C12 1.397(2) ?
C11 H11 0.9500 ?
C13 H13A 0.9800 ?
C13 H13B 0.9800 ?
C13 H13C 0.9800 ?

loop_
_geom_hbond_atom_site_label_D
_geom_hbond_atom_site_label_H
_geom_hbond_atom_site_label_A
_geom_hbond_site_symmetry_A
_geom_hbond_distance_DH
_geom_hbond_distance_HA
_geom_hbond_distance_DA
_geom_hbond_angle_DHA
O5 H5B O2 2_656 0.83(3) 2.09(3) 2.8757(18) 160(3)
O5 H5A N2 1_655 0.87(3) 2.11(3) 2.9572(19) 166(3)
O1 H1 O5 1_445 0.84 1.84 2.6747(18) 175.1
C8 H8 O5 1_445 0.95 2.68 3.346(2) 128
C10 H10 O4 1_546 0.95 2.71 3.323(2) 124
C13 H13A O1 1_564 0.98 2.54 3.439(2) 153

loop_
_geom_torsion_atom_site_label_1
_geom_torsion_atom_site_label_2
_geom_torsion_atom_site_label_3
_geom_torsion_atom_site_label_4
_geom_torsion
_geom_torsion_publ_flag
C6 N1 N2 C12 -179.94(11) y
C6 C1 C2 C3 -1.8(2) ?
C1 C2 C3 C4 0.3(2) ?
C1 C2 C3 N3 -178.70(13) ?
O3 N3 C3 C4 -175.72(14) ?
O4 N3 C3 C4 4.1(2) ?
O3 N3 C3 C2 3.4(2) ?
O4 N3 C3 C2 -176.82(14) ?
C2 C3 C4 C5 0.7(2) ?
N3 C3 C4 C5 179.74(12) ?
C13 O2 C5 C4 3.6(2) ?
C13 O2 C5 C6 -176.33(14) ?
C3 C4 C5 O2 179.73(13) ?
C3 C4 C5 C6 -0.3(2) ?
C2 C1 C6 C5 2.1(2) ?
C2 C1 C6 N1 179.89(13) ?
O2 C5 C6 C1 178.90(13) ?
C4 C5 C6 C1 -1.0(2) ?
O2 C5 C6 N1 0.94(19) ?
C4 C5 C6 N1 -179.01(12) ?
N2 N1 C6 C1 10.5(2) ?
N2 N1 C6 C5 -171.68(12) ?
C12 C7 C8 C9 -0.6(2) ?
C7 C8 C9 O1 178.33(14) ?
C7 C8 C9 C10 -0.6(2) ?
O1 C9 C10 C11 -177.73(13) ?
C8 C9 C10 C11 1.3(2) ?
C9 C10 C11 C12 -0.7(2) ?
C8 C7 C12 C11 1.1(2) ?
C8 C7 C12 N2 -177.29(13) ?
C10 C11 C12 C7 -0.4(2) ?
C10 C11 C12 N2 178.06(13) ?
N1 N2 C12 C7 -9.0(2) ?
N1 N2 C12 C11 172.55(12) ?

loop_
_cod_related_entry_id
_cod_related_entry_database
_cod_related_entry_code
1 ChemSpider 21179781
